data_2233458
loop_
_publ_author_name
'Cha, Joo Hwan'
'Pae, Ae Nim'
'Lee, Jae Kyun'
'Cho, Yong Seo'

_publ_section_title
;
 9-[(<i>E</i>)-2-(2-Methoxyphenyl)ethenyl]-3,4,5,6,7,9-hexahydro-2<i>H</i>-xanthene-1,8-dione
;
_journal_coeditor_code GO2043
_journal_issue 2
_journal_name_full 'Acta Crystallographica Section E'
_journal_page_first o454
_journal_paper_doi 10.1107/S1600536812001419
_journal_volume 68
_journal_year 2012
_chemical_formula_iupac 'C22 H22 O4'
_chemical_formula_moiety 'C22 H22 O4'
_chemical_formula_sum 'C22 H22 O4'
_chemical_formula_weight 350.41
_chemical_melting_point 427
_chemical_name_systematic
;
9-[(<i>E</i>)-2-(2-Methoxyphenyl)ethenyl]-3,4,5,6,7,9-hexahydro-2<i>H</i>-
xanthene-1,8-dione
;
_space_group_IT_number 14
_symmetry_cell_setting monoclinic
_symmetry_space_group_name_Hall '-P 2ybc'
_symmetry_space_group_name_H-M 'P 1 21/c 1'
_atom_sites_solution_hydrogens geom
_atom_sites_solution_primary direct
_atom_sites_solution_secondary difmap
_cell_angle_alpha 90.0000
_cell_angle_beta 102.5455(14)
_cell_angle_gamma 90.0000
_cell_formula_units_Z 4
_cell_length_a 8.5396(5)
_cell_length_b 9.9243(7)
_cell_length_c 21.9501(13)
_cell_measurement_reflns_used 13636
_cell_measurement_temperature 296
_cell_measurement_theta_max 27.43
_cell_measurement_theta_min 3.17
_cell_volume 1815.8(2)
_computing_cell_refinement 'RAPID-AUTO (Rigaku, 2006)'
_computing_data_collection 'RAPID-AUTO (Rigaku, 2006)'
_computing_data_reduction 'RAPID-AUTO (Rigaku, 2006)'
_computing_molecular_graphics 'CrystalStructure (Rigaku, 2010)'
_computing_publication_material 'CrystalStructure (Rigaku, 2010)'
_computing_structure_refinement 'SHELXL97 (Sheldrick, 2008)'
_computing_structure_solution 'SHELXS97 (Sheldrick, 2008)'
_diffrn_ambient_temperature 296
_diffrn_detector_area_resol_mean 10.000
_diffrn_measured_fraction_theta_full 0.993
_diffrn_measured_fraction_theta_max 0.993
_diffrn_measurement_device_type 'Rigaku R-AXIS RAPID'
_diffrn_measurement_method \w
_diffrn_radiation_type 'Mo K\a'
_diffrn_radiation_wavelength 0.71075
_diffrn_reflns_av_R_equivalents 0.0183
_diffrn_reflns_limit_h_max 11
_diffrn_reflns_limit_h_min -10
_diffrn_reflns_limit_k_max 12
_diffrn_reflns_limit_k_min -12
_diffrn_reflns_limit_l_max 26
_diffrn_reflns_limit_l_min -28
_diffrn_reflns_number 17353
_diffrn_reflns_theta_full 27.42
_diffrn_reflns_theta_max 27.43
_diffrn_standards_number 0
_exptl_absorpt_coefficient_mu 0.087
_exptl_absorpt_correction_T_max 0.983
_exptl_absorpt_correction_T_min 0.821
_exptl_absorpt_correction_type multi-scan
_exptl_absorpt_process_details '(ABSCOR; Rigaku, 1995)'
_exptl_crystal_colour colourless
_exptl_crystal_density_diffrn 1.282
_exptl_crystal_density_method 'not measured'
_exptl_crystal_description block
_exptl_crystal_F_000 744.00
_exptl_crystal_size_max 0.400
_exptl_crystal_size_mid 0.200
_exptl_crystal_size_min 0.200
_refine_diff_density_max 0.250
_refine_diff_density_min -0.210
_refine_ls_extinction_method none
_refine_ls_goodness_of_fit_ref 1.083
_refine_ls_hydrogen_treatment mixed
_refine_ls_number_parameters 244
_refine_ls_number_reflns 4100
_refine_ls_number_restraints 0
_refine_ls_R_factor_gt 0.0439
_refine_ls_shift/su_max 0.000
_refine_ls_structure_factor_coef Fsqd
_refine_ls_weighting_details 'w = 1/[\s^2^(Fo^2^)+(0.0784P)^2^+0.1912P] where P=(Fo^2^+2Fc^2^)/3'
_refine_ls_weighting_scheme calc
_refine_ls_wR_factor_ref 0.1361
_reflns_number_gt 3248
_reflns_number_total 4100
_reflns_threshold_expression F^2^>2\s(F^2^)
_cod_data_source_file go2043.cif
_cod_data_source_block I
_cod_original_cell_volume 1815.85(19)
_cod_original_sg_symbol_H-M 'P 21/c'
_cod_database_code 2233458
_cod_database_fobs_code 2233458

loop_
_symmetry_equiv_pos_site_id
_symmetry_equiv_pos_as_xyz
1 +X,+Y,+Z
2 -X,1/2+Y,1/2-Z
3 -X,-Y,-Z
4 +X,1/2-Y,1/2+Z

loop_
_atom_site_type_symbol
_atom_site_label
_atom_site_fract_x
_atom_site_fract_y
_atom_site_fract_z
_atom_site_U_iso_or_equiv
_atom_site_adp_type
_atom_site_calc_flag
_atom_site_refinement_flags
_atom_site_occupancy
_atom_site_symmetry_multiplicity
O O1 0.24674(12) 0.65221(10) 0.34715(4) 0.0507(3) Uani d . 1.0 4
O O2 -0.20315(12) 0.36602(11) 0.29337(6) 0.0626(3) Uani d . 1.0 4
O O3 0.23752(13) 0.39194(11) 0.16669(5) 0.0577(3) Uani d . 1.0 4
O O4 -0.19930(17) 0.46300(12) 0.02525(5) 0.0704(4) Uani d . 1.0 4
C C5 0.01484(14) 0.51591(12) 0.31309(6) 0.0390(3) Uani d . 1.0 4
C C6 -0.11815(15) 0.44136(14) 0.33047(6) 0.0454(3) Uani d . 1.0 4
C C7 -0.13815(18) 0.45708(18) 0.39689(7) 0.0592(4) Uani d . 1.0 4
C C8 -0.09477(19) 0.59700(18) 0.42221(7) 0.0599(4) Uani d . 1.0 4
C C9 0.07687(19) 0.63093(17) 0.41853(6) 0.0556(4) Uani d . 1.0 4
C C10 0.10633(15) 0.59497(13) 0.35617(6) 0.0423(3) Uani d . 1.0 4
C C11 0.30878(15) 0.60472(13) 0.29859(5) 0.0404(3) Uani d . 1.0 4
C C12 0.47915(17) 0.64695(16) 0.30453(7) 0.0530(4) Uani d . 1.0 4
C C13 0.52343(17) 0.64744(16) 0.24128(8) 0.0552(4) Uani d . 1.0 4
C C14 0.47594(18) 0.51597(17) 0.20733(8) 0.0563(4) Uani d . 1.0 4
C C15 0.30516(16) 0.47312(13) 0.20547(6) 0.0443(3) Uani d . 1.0 4
C C16 0.22483(14) 0.52783(12) 0.25284(5) 0.0381(3) Uani d . 1.0 4
C C17 0.04913(14) 0.49631(12) 0.24894(5) 0.0378(3) Uani d . 1.0 4
C C18 -0.05446(14) 0.58600(13) 0.20051(6) 0.0395(3) Uani d . 1.0 4
C C19 -0.14029(15) 0.54299(14) 0.14667(6) 0.0428(3) Uani d . 1.0 4
C C20 -0.23750(15) 0.62750(13) 0.09714(6) 0.0423(3) Uani d . 1.0 4
C C21 -0.30228(17) 0.75056(15) 0.10949(7) 0.0511(4) Uani d . 1.0 4
C C22 -0.3946(2) 0.82777(17) 0.06197(8) 0.0637(5) Uani d . 1.0 4
C C23 -0.4239(3) 0.78154(19) 0.00164(8) 0.0697(5) Uani d . 1.0 4
C C24 -0.3609(2) 0.65984(18) -0.01266(7) 0.0656(5) Uani d . 1.0 4
C C25 -0.26841(18) 0.58327(15) 0.03475(6) 0.0504(4) Uani d . 1.0 4
C C26 -0.2132(4) 0.4176(3) -0.03727(8) 0.0919(8) Uani d . 1.0 4
H H7A -0.2487 0.4381 0.3984 0.0711 Uiso calc R 1.0 4
H H7B -0.0706 0.3918 0.4232 0.0711 Uiso calc R 1.0 4
H H8A -0.1054 0.6018 0.4653 0.0719 Uiso calc R 1.0 4
H H8B -0.1677 0.6622 0.3982 0.0719 Uiso calc R 1.0 4
H H9A 0.0958 0.7265 0.4260 0.0667 Uiso calc R 1.0 4
H H9B 0.1510 0.5819 0.4507 0.0667 Uiso calc R 1.0 4
H H12A 0.5491 0.5855 0.3322 0.0636 Uiso calc R 1.0 4
H H12B 0.4943 0.7365 0.3226 0.0636 Uiso calc R 1.0 4
H H13A 0.4694 0.7216 0.2165 0.0662 Uiso calc R 1.0 4
H H13B 0.6382 0.6608 0.2467 0.0662 Uiso calc R 1.0 4
H H14A 0.4902 0.5246 0.1649 0.0676 Uiso calc R 1.0 4
H H14B 0.5477 0.4456 0.2275 0.0676 Uiso calc R 1.0 4
H H17 0.0289 0.4020 0.2365 0.0453 Uiso calc R 1.0 4
H H21 -0.2835 0.7819 0.1504 0.0613 Uiso calc R 1.0 4
H H22 -0.4362 0.9101 0.0711 0.0765 Uiso calc R 1.0 4
H H23 -0.4869 0.8325 -0.0300 0.0836 Uiso calc R 1.0 4
H H24 -0.3804 0.6297 -0.0537 0.0787 Uiso calc R 1.0 4
H H26A -0.1731 0.4857 -0.0609 0.1102 Uiso calc R 1.0 4
H H26B -0.3239 0.4000 -0.0558 0.1102 Uiso calc R 1.0 4
H H26C -0.1520 0.3364 -0.0372 0.1102 Uiso calc R 1.0 4
H H18 -0.0539(19) 0.6800(18) 0.2117(8) 0.056(5) Uiso d . 1.0 4
H H19 -0.138(2) 0.444(2) 0.1371(8) 0.063(5) Uiso d . 1.0 4

loop_
_atom_site_aniso_label
_atom_site_aniso_U_11
_atom_site_aniso_U_22
_atom_site_aniso_U_33
_atom_site_aniso_U_12
_atom_site_aniso_U_13
_atom_site_aniso_U_23
O1 0.0564(6) 0.0566(6) 0.0404(5) -0.0216(5) 0.0137(4) -0.0100(4)
O2 0.0491(6) 0.0578(7) 0.0788(8) -0.0151(5) 0.0095(6) -0.0031(6)
O3 0.0601(6) 0.0613(7) 0.0500(6) 0.0067(5) 0.0082(5) -0.0137(5)
O4 0.1119(10) 0.0573(7) 0.0361(6) 0.0187(7) 0.0031(6) -0.0024(5)
C5 0.0399(6) 0.0381(7) 0.0375(6) -0.0010(5) 0.0052(5) 0.0046(5)
C6 0.0379(7) 0.0420(7) 0.0549(8) 0.0011(5) 0.0073(6) 0.0097(6)
C7 0.0505(8) 0.0719(11) 0.0580(9) -0.0028(7) 0.0179(7) 0.0191(8)
C8 0.0641(9) 0.0766(11) 0.0430(8) 0.0088(8) 0.0204(7) 0.0077(7)
C9 0.0664(10) 0.0630(10) 0.0388(7) -0.0083(7) 0.0145(7) -0.0032(6)
C10 0.0483(7) 0.0430(7) 0.0359(6) -0.0056(5) 0.0095(5) 0.0030(5)
C11 0.0443(7) 0.0407(7) 0.0355(6) -0.0055(5) 0.0074(5) 0.0041(5)
C12 0.0464(8) 0.0569(9) 0.0533(8) -0.0141(6) 0.0055(6) 0.0024(7)
C13 0.0456(8) 0.0576(9) 0.0658(9) -0.0008(6) 0.0198(7) 0.0071(7)
C14 0.0485(8) 0.0620(10) 0.0607(9) 0.0086(7) 0.0168(7) 0.0000(7)
C15 0.0485(7) 0.0427(7) 0.0402(7) 0.0091(6) 0.0062(6) 0.0033(6)
C16 0.0410(6) 0.0363(7) 0.0353(6) 0.0004(5) 0.0045(5) 0.0043(5)
C17 0.0412(7) 0.0338(6) 0.0360(6) -0.0027(5) 0.0031(5) -0.0013(5)
C18 0.0407(7) 0.0373(7) 0.0388(6) -0.0019(5) 0.0052(5) 0.0012(5)
C19 0.0479(7) 0.0412(7) 0.0369(7) 0.0015(6) 0.0042(6) 0.0001(5)
C20 0.0438(7) 0.0432(7) 0.0377(6) -0.0031(5) 0.0040(5) 0.0040(5)
C21 0.0532(8) 0.0506(8) 0.0489(8) 0.0032(6) 0.0098(6) 0.0034(6)
C22 0.0654(10) 0.0534(9) 0.0720(11) 0.0142(8) 0.0144(8) 0.0146(8)
C23 0.0723(11) 0.0703(11) 0.0604(10) 0.0116(9) 0.0013(8) 0.0249(8)
C24 0.0814(12) 0.0664(11) 0.0415(8) 0.0013(9) -0.0033(7) 0.0109(7)
C25 0.0604(9) 0.0479(8) 0.0391(7) -0.0010(6) 0.0029(6) 0.0043(6)
C26 0.159(3) 0.0715(13) 0.0406(9) 0.0177(13) 0.0119(11) -0.0068(8)

loop_
_atom_type_symbol
_atom_type_description
_atom_type_scat_dispersion_real
_atom_type_scat_dispersion_imag
_atom_type_scat_source
C C 0.0033 0.0016
;
International Tables for Crystallography
(1992, Vol. C, Tables 4.2.6.8 and 6.1.1.4)
;
H H 0.0000 0.0000
;
International Tables for Crystallography
(1992, Vol. C, Table 6.1.1.4)
;
O O 0.0106 0.0060
;
International Tables for Crystallography
(1992, Vol. C, Tables 4.2.6.8 and 6.1.1.4)
;

loop_
_geom_angle_atom_site_label_1
_geom_angle_atom_site_label_2
_geom_angle_atom_site_label_3
_geom_angle
_geom_angle_publ_flag
C10 O1 C11 117.66(10) no
C25 O4 C26 118.34(13) no
C6 C5 C10 118.35(13) no
C6 C5 C17 119.52(11) no
C10 C5 C17 122.06(12) no
O2 C6 C5 120.97(13) no
O2 C6 C7 122.05(14) no
C5 C6 C7 116.91(12) no
C6 C7 C8 112.29(14) no
C7 C8 C9 110.21(14) no
C8 C9 C10 110.65(12) no
O1 C10 C5 122.08(13) no
O1 C10 C9 111.05(11) no
C5 C10 C9 126.86(14) no
O1 C11 C12 111.66(11) no
O1 C11 C16 122.96(12) no
C12 C11 C16 125.36(13) no
C11 C12 C13 110.69(11) no
C12 C13 C14 110.77(14) no
C13 C14 C15 114.19(14) no
O3 C15 C14 120.77(14) no
O3 C15 C16 120.94(13) no
C14 C15 C16 118.25(12) no
C11 C16 C15 119.05(12) no
C11 C16 C17 121.46(12) no
C15 C16 C17 119.49(10) no
C5 C17 C16 108.08(9) no
C5 C17 C18 112.10(11) no
C16 C17 C18 109.76(10) no
C17 C18 C19 124.37(12) no
C18 C19 C20 126.14(13) no
C19 C20 C21 122.58(12) no
C19 C20 C25 119.71(12) no
C21 C20 C25 117.70(12) no
C20 C21 C22 121.43(14) no
C21 C22 C23 119.59(16) no
C22 C23 C24 120.77(16) no
C23 C24 C25 119.54(15) no
O4 C25 C20 115.13(12) no
O4 C25 C24 123.89(13) no
C20 C25 C24 120.97(14) no
C6 C7 H7A 109.148 no
C6 C7 H7B 109.150 no
C8 C7 H7A 109.145 no
C8 C7 H7B 109.144 no
H7A C7 H7B 107.867 no
C7 C8 H8A 109.616 no
C7 C8 H8B 109.611 no
C9 C8 H8A 109.619 no
C9 C8 H8B 109.615 no
H8A C8 H8B 108.140 no
C8 C9 H9A 109.512 no
C8 C9 H9B 109.511 no
C10 C9 H9A 109.516 no
C10 C9 H9B 109.524 no
H9A C9 H9B 108.079 no
C11 C12 H12A 109.510 no
C11 C12 H12B 109.508 no
C13 C12 H12A 109.507 no
C13 C12 H12B 109.512 no
H12A C12 H12B 108.072 no
C12 C13 H13A 109.490 no
C12 C13 H13B 109.492 no
C14 C13 H13A 109.484 no
C14 C13 H13B 109.490 no
H13A C13 H13B 108.066 no
C13 C14 H14A 108.709 no
C13 C14 H14B 108.702 no
C15 C14 H14A 108.712 no
C15 C14 H14B 108.705 no
H14A C14 H14B 107.635 no
C5 C17 H17 108.958 no
C16 C17 H17 108.950 no
C18 C17 H17 108.952 no
C17 C18 H18 114.8(9) no
C19 C18 H18 120.9(9) no
C18 C19 H19 118.2(9) no
C20 C19 H19 115.6(9) no
C20 C21 H21 119.284 no
C22 C21 H21 119.290 no
C21 C22 H22 120.210 no
C23 C22 H22 120.204 no
C22 C23 H23 119.611 no
C24 C23 H23 119.620 no
C23 C24 H24 120.229 no
C25 C24 H24 120.231 no
O4 C26 H26A 109.470 no
O4 C26 H26B 109.470 no
O4 C26 H26C 109.467 no
H26A C26 H26B 109.473 no
H26A C26 H26C 109.476 no
H26B C26 H26C 109.471 no

loop_
_geom_bond_atom_site_label_1
_geom_bond_atom_site_label_2
_geom_bond_distance
_geom_bond_publ_flag
O1 C10 1.3794(17) no
O1 C11 1.3727(17) no
O2 C6 1.2216(17) no
O3 C15 1.2222(17) no
O4 C25 1.367(2) no
O4 C26 1.425(3) no
C5 C6 1.4734(19) no
C5 C10 1.3414(17) no
C5 C17 1.5118(19) no
C6 C7 1.512(3) no
C7 C8 1.512(3) no
C8 C9 1.523(3) no
C9 C10 1.488(2) no
C11 C12 1.492(2) no
C11 C16 1.3386(16) no
C12 C13 1.516(3) no
C13 C14 1.514(3) no
C14 C15 1.511(2) no
C15 C16 1.4685(19) no
C16 C17 1.5168(17) no
C17 C18 1.5154(16) no
C18 C19 1.3190(17) no
C19 C20 1.4773(18) no
C20 C21 1.391(2) no
C20 C25 1.4074(19) no
C21 C22 1.393(3) no
C22 C23 1.372(3) no
C23 C24 1.386(3) no
C24 C25 1.388(2) no
C7 H7A 0.970 no
C7 H7B 0.970 no
C8 H8A 0.970 no
C8 H8B 0.970 no
C9 H9A 0.970 no
C9 H9B 0.970 no
C12 H12A 0.970 no
C12 H12B 0.970 no
C13 H13A 0.970 no
C13 H13B 0.970 no
C14 H14A 0.970 no
C14 H14B 0.970 no
C17 H17 0.980 no
C18 H18 0.965(18) no
C19 H19 1.00(2) no
C21 H21 0.930 no
C22 H22 0.930 no
C23 H23 0.930 no
C24 H24 0.930 no
C26 H26A 0.960 no
C26 H26B 0.960 no
C26 H26C 0.960 no

loop_
_geom_contact_atom_site_label_1
_geom_contact_atom_site_label_2
_geom_contact_distance
_geom_contact_site_symmetry_2
_geom_contact_publ_flag
O1 C17 2.8824(14) . no
O2 C10 3.5306(16) . no
O2 C17 2.8596(18) . no
O2 C18 3.4143(19) . no
O3 C11 3.5280(16) . no
O3 C17 2.8605(18) . no
O3 C18 3.3588(18) . no
O3 C19 3.4977(17) . no
O4 C19 2.7210(17) . no
C5 C8 2.870(3) . no
C5 C11 2.7434(19) . no
C6 C9 2.941(2) . no
C6 C18 3.342(2) . no
C7 C10 2.800(3) . no
C10 C16 2.7585(19) . no
C10 C18 3.3955(18) . no
C11 C14 2.840(3) . no
C11 C18 3.3749(16) . no
C12 C15 2.9169(19) . no
C13 C16 2.873(2) . no
C15 C18 3.2485(19) . no
C16 C19 3.4668(16) . no
C18 C21 3.0497(18) . no
C20 C23 2.796(2) . no
C21 C24 2.769(3) . no
C22 C25 2.772(3) . no
C24 C26 2.821(3) . no
O2 C11 3.2897(17) 2_545 no
O2 C12 3.5636(18) 2_545 no
O2 C13 3.4440(18) 2_545 no
O2 C14 3.3231(18) 1_455 no
O2 C16 3.4995(17) 2_545 no
O2 C18 3.5287(17) 2_545 no
O3 C8 3.582(2) 2_545 no
O3 C12 3.3913(19) 2_645 no
O3 C13 3.5135(19) 2_645 no
O3 C26 3.381(3) 3_565 no
O4 C9 3.594(2) 2_545 no
C8 O3 3.582(2) 2_555 no
C9 O4 3.594(2) 2_555 no
C11 O2 3.2897(17) 2_555 no
C12 O2 3.5636(18) 2_555 no
C12 O3 3.3913(19) 2_655 no
C13 O2 3.4440(18) 2_555 no
C13 O3 3.5135(19) 2_655 no
C14 O2 3.3231(18) 1_655 no
C16 O2 3.4995(17) 2_555 no
C18 O2 3.5287(17) 2_555 no
C26 O3 3.381(3) 3_565 no
O1 H9A 2.4835 . no
O1 H9B 2.6691 . no
O1 H12A 2.7531 . no
O1 H12B 2.4400 . no
O1 H18 3.491(14) . no
O2 H7A 2.5240 . no
O2 H7B 2.8402 . no
O2 H17 2.5864 . no
O3 H14A 2.5356 . no
O3 H14B 2.7472 . no
O3 H17 2.5913 . no
O3 H19 3.176(17) . no
O4 H24 2.6398 . no
O4 H19 2.403(17) . no
C5 H7A 3.3165 . no
C5 H7B 2.9423 . no
C5 H8B 3.0486 . no
C5 H9A 3.2000 . no
C5 H9B 3.0614 . no
C5 H18 2.716(17) . no
C6 H8A 3.3407 . no
C6 H8B 2.7324 . no
C6 H9B 3.3988 . no
C6 H17 2.6669 . no
C7 H9A 3.3156 . no
C7 H9B 2.7851 . no
C9 H7A 3.3243 . no
C9 H7B 2.6989 . no
C10 H7B 3.0788 . no
C10 H8A 3.2998 . no
C10 H8B 2.7770 . no
C10 H17 3.2020 . no
C10 H18 3.279(15) . no
C11 H13A 2.7476 . no
C11 H13B 3.3028 . no
C11 H14B 3.2370 . no
C11 H17 3.1942 . no
C11 H18 3.350(15) . no
C12 H14A 3.3179 . no
C12 H14B 2.7616 . no
C14 H12A 2.7637 . no
C14 H12B 3.3231 . no
C15 H12A 3.2873 . no
C15 H13A 2.8211 . no
C15 H13B 3.3550 . no
C15 H17 2.6877 . no
C16 H12A 2.9892 . no
C16 H12B 3.2244 . no
C16 H13A 3.0694 . no
C16 H14A 3.2814 . no
C16 H14B 3.0409 . no
C16 H18 2.798(16) . no
C17 H19 2.674(16) . no
C18 H21 2.8076 . no
C19 H17 2.5875 . no
C19 H21 2.6773 . no
C20 H22 3.2638 . no
C20 H24 3.2712 . no
C20 H18 2.710(15) . no
C21 H23 3.2289 . no
C21 H18 2.821(15) . no
C21 H19 3.346(19) . no
C22 H24 3.2347 . no
C23 H21 3.2240 . no
C24 H22 3.2365 . no
C24 H26A 2.7240 . no
C24 H26B 2.7887 . no
C25 H21 3.2381 . no
C25 H23 3.2351 . no
C25 H26A 2.5989 . no
C25 H26B 2.6594 . no
C25 H26C 3.1889 . no
C25 H19 2.664(17) . no
C26 H24 2.5253 . no
H7A H8A 2.3466 . no
H7A H8B 2.3287 . no
H7B H8A 2.3240 . no
H7B H8B 2.8264 . no
H7B H9B 2.6469 . no
H8A H9A 2.4231 . no
H8A H9B 2.2893 . no
H8B H9A 2.2903 . no
H8B H9B 2.8295 . no
H12A H13A 2.8269 . no
H12A H13B 2.2977 . no
H12A H14B 2.6837 . no
H12B H13A 2.2976 . no
H12B H13B 2.3951 . no
H13A H14A 2.2853 . no
H13A H14B 2.8167 . no
H13B H14A 2.3803 . no
H13B H14B 2.2784 . no
H17 H18 2.8706 . no
H17 H19 2.3715 . no
H21 H22 2.3157 . no
H21 H18 2.3526 . no
H22 H23 2.2996 . no
H23 H24 2.3138 . no
H24 H26A 2.3072 . no
H24 H26B 2.3327 . no
H24 H26C 3.4785 . no
H18 H19 2.86(3) . no
O1 H22 3.2171 2_545 no
O1 H23 3.1309 4_665 no
O1 H19 3.086(19) 2_555 no
O2 H12A 3.2759 1_455 no
O2 H12B 3.4010 2_545 no
O2 H13A 2.6570 2_545 no
O2 H13B 3.2921 1_455 no
O2 H14B 2.4300 1_455 no
O2 H18 2.889(17) 2_545 no
O3 H8B 2.6864 2_545 no
O3 H9A 3.5237 2_545 no
O3 H12A 3.5430 2_645 no
O3 H12B 2.7289 2_645 no
O3 H13A 3.5930 2_645 no
O3 H13B 3.0209 2_645 no
O3 H24 2.9995 3_565 no
O3 H26A 2.5713 3_565 no
O3 H26B 3.3935 3_565 no
O4 H9A 2.6506 2_545 no
O4 H26A 3.1469 3_565 no
O4 H26C 3.5623 3_565 no
C5 H13B 3.5354 1_455 no
C5 H21 3.2403 2_545 no
C5 H18 3.406(18) 2_545 no
C6 H12A 3.1890 1_455 no
C6 H13B 3.2845 1_455 no
C6 H14B 3.2328 1_455 no
C6 H18 3.215(18) 2_545 no
C7 H8A 3.3300 3_566 no
C7 H9B 3.3941 3_566 no
C7 H12A 3.0207 1_455 no
C7 H26C 3.2654 4_555 no
C8 H7B 3.3822 3_566 no
C8 H8A 3.3287 3_566 no
C8 H9B 3.4281 3_566 no
C8 H12A 3.2487 1_455 no
C9 H7B 3.4933 3_566 no
C9 H8A 3.4102 3_566 no
C9 H26C 3.2607 2_555 no
C9 H19 3.423(19) 2_555 no
C10 H21 3.4721 2_545 no
C10 H22 3.4490 2_545 no
C10 H19 3.48(2) 2_555 no
C11 H21 3.4161 2_545 no
C11 H22 3.4272 2_545 no
C12 H7A 3.4446 1_655 no
C12 H8B 3.2638 1_655 no
C12 H14B 3.0435 2_655 no
C12 H23 3.5857 4_665 no
C13 H14B 3.1272 2_655 no
C13 H21 3.1484 1_655 no
C14 H12B 2.8748 2_645 no
C14 H13A 3.3485 2_645 no
C14 H24 3.5955 3_565 no
C14 H26B 3.4019 3_565 no
C15 H12B 3.0475 2_645 no
C15 H13A 3.3823 2_645 no
C15 H13B 3.2748 2_645 no
C15 H26A 3.1544 3_565 no
C15 H26B 3.5549 3_565 no
C16 H21 3.2029 2_545 no
C17 H21 3.3906 2_545 no
C17 H18 3.254(18) 2_545 no
C18 H13B 3.1026 1_455 no
C18 H17 3.4151 2_555 no
C19 H9A 3.5797 2_545 no
C19 H13B 3.4021 1_455 no
C19 H14A 3.2706 1_455 no
C20 H14A 3.1875 1_455 no
C21 H13A 3.3745 1_455 no
C21 H13B 3.2853 1_455 no
C21 H14A 3.2528 1_455 no
C21 H26B 3.4900 3_465 no
C22 H7A 3.5191 2_455 no
C22 H9B 3.3189 2_555 no
C22 H23 3.5464 3_475 no
C22 H26B 3.2808 3_465 no
C23 H8A 3.2128 4_564 no
C23 H8B 3.5230 4_564 no
C23 H22 3.5367 3_475 no
C23 H26B 3.2259 3_465 no
C24 H8A 3.3244 4_564 no
C24 H8B 3.3273 4_564 no
C24 H26B 3.4078 3_465 no
C26 H7B 3.4816 4_554 no
C26 H9A 3.0831 2_545 no
C26 H14A 3.2999 3_565 no
H7A C12 3.4446 1_455 no
H7A C22 3.5191 2_445 no
H7A H9B 3.2417 3_566 no
H7A H12A 2.4784 1_455 no
H7A H13A 3.5313 2_545 no
H7A H22 2.9242 2_445 no
H7A H26C 3.0971 4_555 no
H7B C8 3.3822 3_566 no
H7B C9 3.4933 3_566 no
H7B C26 3.4816 4_555 no
H7B H8A 2.5805 3_566 no
H7B H9A 3.5632 3_566 no
H7B H9B 3.0054 3_566 no
H7B H26C 2.5748 4_555 no
H8A C7 3.3300 3_566 no
H8A C8 3.3287 3_566 no
H8A C9 3.4102 3_566 no
H8A C23 3.2128 4_565 no
H8A C24 3.3244 4_565 no
H8A H7B 2.5805 3_566 no
H8A H8A 2.9077 3_566 no
H8A H9B 2.6817 3_566 no
H8A H23 3.3459 4_565 no
H8A H24 3.5166 4_565 no
H8A H26C 3.3528 2_555 no
H8B O3 2.6864 2_555 no
H8B C12 3.2638 1_455 no
H8B C23 3.5230 4_565 no
H8B C24 3.3273 4_565 no
H8B H12A 2.6466 1_455 no
H8B H12B 3.0898 1_455 no
H8B H13B 3.3780 1_455 no
H8B H23 3.4318 4_565 no
H8B H24 3.0840 4_565 no
H9A O3 3.5237 2_555 no
H9A O4 2.6506 2_555 no
H9A C19 3.5797 2_555 no
H9A C26 3.0831 2_555 no
H9A H7B 3.5632 3_566 no
H9A H23 3.5333 4_665 no
H9A H26B 3.5306 2_555 no
H9A H26C 2.6222 2_555 no
H9A H19 2.6340 2_555 no
H9B C7 3.3941 3_566 no
H9B C8 3.4281 3_566 no
H9B C22 3.3189 2_545 no
H9B H7A 3.2417 3_566 no
H9B H7B 3.0054 3_566 no
H9B H8A 2.6817 3_566 no
H9B H22 3.0932 2_545 no
H9B H23 3.1459 4_665 no
H9B H26C 3.1600 2_555 no
H12A O2 3.2759 1_655 no
H12A O3 3.5430 2_655 no
H12A C6 3.1890 1_655 no
H12A C7 3.0207 1_655 no
H12A C8 3.2487 1_655 no
H12A H7A 2.4784 1_655 no
H12A H8B 2.6466 1_655 no
H12A H22 3.0580 2_545 no
H12A H23 3.2099 4_665 no
H12B O2 3.4010 2_555 no
H12B O3 2.7289 2_655 no
H12B C14 2.8748 2_655 no
H12B C15 3.0475 2_655 no
H12B H8B 3.0898 1_655 no
H12B H14A 2.8735 2_655 no
H12B H14B 2.3401 2_655 no
H12B H23 3.2759 4_665 no
H12B H24 3.0026 4_665 no
H13A O2 2.6570 2_555 no
H13A O3 3.5930 2_655 no
H13A C14 3.3485 2_655 no
H13A C15 3.3823 2_655 no
H13A C21 3.3745 1_655 no
H13A H7A 3.5313 2_555 no
H13A H14B 2.5611 2_655 no
H13A H21 2.8718 1_655 no
H13B O2 3.2921 1_655 no
H13B O3 3.0209 2_655 no
H13B C5 3.5354 1_655 no
H13B C6 3.2845 1_655 no
H13B C15 3.2748 2_655 no
H13B C18 3.1026 1_655 no
H13B C19 3.4021 1_655 no
H13B C21 3.2853 1_655 no
H13B H8B 3.3780 1_655 no
H13B H14B 3.3504 2_655 no
H13B H21 2.6425 1_655 no
H13B H18 2.9010 1_655 no
H14A C19 3.2706 1_655 no
H14A C20 3.1875 1_655 no
H14A C21 3.2528 1_655 no
H14A C26 3.2999 3_565 no
H14A H12B 2.8735 2_645 no
H14A H21 3.2594 1_655 no
H14A H24 2.8601 3_565 no
H14A H26A 3.1406 3_565 no
H14A H26B 2.6140 3_565 no
H14A H19 3.4518 1_655 no
H14B O2 2.4300 1_655 no
H14B C6 3.2328 1_655 no
H14B C12 3.0435 2_645 no
H14B C13 3.1272 2_645 no
H14B H12B 2.3401 2_645 no
H14B H13A 2.5611 2_645 no
H14B H13B 3.3504 2_645 no
H17 C18 3.4151 2_545 no
H17 H21 3.1574 2_545 no
H17 H18 2.4669 2_545 no
H21 C5 3.2403 2_555 no
H21 C10 3.4721 2_555 no
H21 C11 3.4161 2_555 no
H21 C13 3.1484 1_455 no
H21 C16 3.2029 2_555 no
H21 C17 3.3906 2_555 no
H21 H13A 2.8718 1_455 no
H21 H13B 2.6425 1_455 no
H21 H14A 3.2594 1_455 no
H21 H17 3.1574 2_555 no
H22 O1 3.2171 2_555 no
H22 C10 3.4490 2_555 no
H22 C11 3.4272 2_555 no
H22 C23 3.5367 3_475 no
H22 H7A 2.9242 2_455 no
H22 H9B 3.0932 2_555 no
H22 H12A 3.0580 2_555 no
H22 H22 3.5533 3_475 no
H22 H23 2.7407 3_475 no
H23 O1 3.1309 4_464 no
H23 C12 3.5857 4_464 no
H23 C22 3.5464 3_475 no
H23 H8A 3.3459 4_564 no
H23 H8B 3.4318 4_564 no
H23 H9A 3.5333 4_464 no
H23 H9B 3.1459 4_464 no
H23 H12A 3.2099 4_464 no
H23 H12B 3.2759 4_464 no
H23 H22 2.7407 3_475 no
H23 H26B 3.5780 3_465 no
H24 O3 2.9995 3_565 no
H24 C14 3.5955 3_565 no
H24 H8A 3.5166 4_564 no
H24 H8B 3.0840 4_564 no
H24 H12B 3.0026 4_464 no
H24 H14A 2.8601 3_565 no
H26A O3 2.5713 3_565 no
H26A O4 3.1469 3_565 no
H26A C15 3.1544 3_565 no
H26A H14A 3.1406 3_565 no
H26A H26A 3.5410 3_565 no
H26A H26C 3.5872 3_565 no
H26A H19 3.5032 3_565 no
H26B O3 3.3935 3_565 no
H26B C14 3.4019 3_565 no
H26B C15 3.5549 3_565 no
H26B C21 3.4900 3_465 no
H26B C22 3.2808 3_465 no
H26B C23 3.2259 3_465 no
H26B C24 3.4078 3_465 no
H26B H9A 3.5306 2_545 no
H26B H14A 2.6140 3_565 no
H26B H23 3.5780 3_465 no
H26C O4 3.5623 3_565 no
H26C C7 3.2654 4_554 no
H26C C9 3.2607 2_545 no
H26C H7A 3.0971 4_554 no
H26C H7B 2.5748 4_554 no
H26C H8A 3.3528 2_545 no
H26C H9A 2.6222 2_545 no
H26C H9B 3.1600 2_545 no
H26C H26A 3.5872 3_565 no
H18 O2 2.889(17) 2_555 no
H18 C5 3.406(18) 2_555 no
H18 C6 3.215(18) 2_555 no
H18 C17 3.254(18) 2_555 no
H18 H13B 2.9010 1_455 no
H18 H17 2.4669 2_555 no
H19 O1 3.086(19) 2_545 no
H19 C9 3.423(19) 2_545 no
H19 C10 3.48(2) 2_545 no
H19 H9A 2.6340 2_545 no
H19 H14A 3.4518 1_455 no
H19 H26A 3.5032 3_565 no

loop_
_geom_hbond_atom_site_label_D
_geom_hbond_atom_site_label_H
_geom_hbond_atom_site_label_A
_geom_hbond_site_symmetry_A
_geom_hbond_distance_DH
_geom_hbond_distance_HA
_geom_hbond_distance_DA
_geom_hbond_angle_DHA
_geom_hbond_publ_flag
C14 H14B O2 1_655 0.970 2.4301 3.3231(18) 153 yes

loop_
_geom_torsion_atom_site_label_1
_geom_torsion_atom_site_label_2
_geom_torsion_atom_site_label_3
_geom_torsion_atom_site_label_4
_geom_torsion
_geom_torsion_publ_flag
C10 O1 C11 C12 -164.47(9) no
C10 O1 C11 C16 14.26(16) no
C11 O1 C10 C5 -13.16(16) no
C11 O1 C10 C9 165.66(9) no
C26 O4 C25 C20 -174.47(16) no
C26 O4 C25 C24 4.6(3) no
C6 C5 C10 O1 170.15(10) no
C6 C5 C10 C9 -8.47(19) no
C10 C5 C6 O2 -178.59(11) no
C10 C5 C6 C7 -1.71(17) no
C6 C5 C17 C16 -154.19(10) no
C6 C5 C17 C18 84.73(13) no
C17 C5 C6 O2 -1.49(18) no
C17 C5 C6 C7 175.39(9) no
C10 C5 C17 C16 22.80(15) no
C10 C5 C17 C18 -98.28(13) no
C17 C5 C10 O1 -6.88(18) no
C17 C5 C10 C9 174.51(10) no
O2 C6 C7 C8 -148.51(12) no
C5 C6 C7 C8 34.64(16) no
C6 C7 C8 C9 -57.17(15) no
C7 C8 C9 C10 46.59(16) no
C8 C9 C10 O1 166.32(12) no
C8 C9 C10 C5 -14.9(2) no
O1 C11 C12 C13 -156.06(10) no
O1 C11 C16 C15 -175.32(10) no
O1 C11 C16 C17 4.72(18) no
C12 C11 C16 C15 3.24(18) no
C12 C11 C16 C17 -176.72(11) no
C16 C11 C12 C13 25.24(18) no
C11 C12 C13 C14 -50.00(15) no
C12 C13 C14 C15 49.61(16) no
C13 C14 C15 O3 160.13(13) no
C13 C14 C15 C16 -22.03(18) no
O3 C15 C16 C11 172.68(11) no
O3 C15 C16 C17 -7.37(17) no
C14 C15 C16 C11 -5.16(17) no
C14 C15 C16 C17 174.80(11) no
C11 C16 C17 C5 -21.69(15) no
C11 C16 C17 C18 100.83(12) no
C15 C16 C17 C5 158.36(10) no
C15 C16 C17 C18 -79.12(13) no
C5 C17 C18 C19 -129.02(12) no
C16 C17 C18 C19 110.88(13) no
C17 C18 C19 C20 -177.35(11) no
C18 C19 C20 C21 -26.5(3) no
C18 C19 C20 C25 154.06(13) no
C19 C20 C21 C22 -179.46(12) no
C19 C20 C25 O4 -1.7(2) no
C19 C20 C25 C24 179.26(12) no
C21 C20 C25 O4 178.83(12) no
C21 C20 C25 C24 -0.2(2) no
C25 C20 C21 C22 0.0(2) no
C20 C21 C22 C23 0.6(3) no
C21 C22 C23 C24 -0.9(3) no
C22 C23 C24 C25 0.7(3) no
C23 C24 C25 O4 -179.08(15) no
C23 C24 C25 C20 -0.1(3) no

loop_
_cod_related_entry_id
_cod_related_entry_database
_cod_related_entry_code
1 ChemSpider 30657408
